data_7028859
loop_
_publ_author_name
'Lu, Norman'
'Hight, Lauren M.'
'McMillin, David R.'
'Jhuo, Jyun-Wei'
'Chung, Wei-Cheng'
'Lin, Kwan-Yu'
'Wen, Yuh-Sheng'
'Liu, Ling-Kang'

_publ_section_title
;
 Structure and emission studies of dimorphic crystals of
 [PtBr2(5,5'-bis(CF3CH2OCH2)-2,2'-bpy)] (1).
;
_journal_issue 5
_journal_name_full 'Dalton transactions (Cambridge, England : 2003)'
_journal_page_first 2112
_journal_page_last 2119
_journal_paper_doi 10.1039/c3dt52713a
_journal_volume 43
_journal_year 2014
_chemical_formula_moiety 'C16 H14 Br2 F6 N2 O2 Pt'
_chemical_formula_sum 'C16 H14 Br2 F6 N2 O2 Pt'
_chemical_formula_weight 735.2
_chemical_name_systematic
;
 ?
;
_space_group_IT_number 2
_symmetry_cell_setting triclinic
_symmetry_space_group_name_Hall '-P 1'
_symmetry_space_group_name_H-M 'P -1'
_atom_sites_solution_hydrogens geom
_atom_sites_solution_primary direct
_atom_sites_solution_secondary difmap
_cell_angle_alpha 93.7030(10)
_cell_angle_beta 100.5840(10)
_cell_angle_gamma 107.0110(10)
_cell_formula_units_Z 2
_cell_length_a 7.5396(2)
_cell_length_b 9.2604(3)
_cell_length_c 14.9961(4)
_cell_measurement_reflns_used 9942
_cell_measurement_temperature 150.00(10)
_cell_measurement_theta_max 32.82
_cell_measurement_theta_min 2.32
_cell_volume 976.35(5)
_computing_cell_refinement 'Bruker APEX2'
_computing_data_collection 'Bruker APEX2'
_computing_data_reduction 'Bruker SAINT'
_computing_molecular_graphics 'Ortep-3 for Windows (Farrugia, 1997)'
_computing_publication_material 'WinGX publication routines (Farrugia, 1999)'
_computing_structure_refinement 'SHELXL-97 (Sheldrick, 1997)'
_computing_structure_solution 'SHELXS-97 (Sheldrick, 1997)'
_diffrn_ambient_temperature 150.00(10)
_diffrn_measured_fraction_theta_full 0.998
_diffrn_measured_fraction_theta_max 0.997
_diffrn_measurement_device_type 'CCD area detector'
_diffrn_measurement_method 'phi and omega scans'
_diffrn_radiation_monochromator graphite
_diffrn_radiation_type MoK\a
_diffrn_radiation_wavelength 0.71073
_diffrn_reflns_av_R_equivalents 0.0193
_diffrn_reflns_av_unetI/netI 0.0158
_diffrn_reflns_limit_h_max 7
_diffrn_reflns_limit_h_min -9
_diffrn_reflns_limit_k_max 11
_diffrn_reflns_limit_k_min -11
_diffrn_reflns_limit_l_max 19
_diffrn_reflns_limit_l_min -19
_diffrn_reflns_number 18505
_diffrn_reflns_theta_full 25
_diffrn_reflns_theta_max 27.1
_diffrn_reflns_theta_min 1.39
_exptl_absorpt_coefficient_mu 11.35
_exptl_absorpt_correction_T_max 0.9703
_exptl_absorpt_correction_T_min 0.701
_exptl_absorpt_correction_type multi-scan
_exptl_absorpt_process_details 'Bruker SADABS, 1996'
_exptl_crystal_colour yellow
_exptl_crystal_density_diffrn 2.501
_exptl_crystal_density_meas ?
_exptl_crystal_density_method 'not measured'
_exptl_crystal_description prism
_exptl_crystal_F_000 684
_exptl_crystal_size_max 0.26
_exptl_crystal_size_mid 0.22
_exptl_crystal_size_min 0.16
_refine_diff_density_max 0.747
_refine_diff_density_min -0.613
_refine_diff_density_rms 0.079
_refine_ls_extinction_method none
_refine_ls_goodness_of_fit_ref 1.09
_refine_ls_hydrogen_treatment constr
_refine_ls_matrix_type full
_refine_ls_number_parameters 262
_refine_ls_number_reflns 4293
_refine_ls_number_restraints 0
_refine_ls_restrained_S_all 1.09
_refine_ls_R_factor_all 0.0144
_refine_ls_R_factor_gt 0.0132
_refine_ls_shift/su_max 0.003
_refine_ls_shift/su_mean 0
_refine_ls_structure_factor_coef Fsqd
_refine_ls_weighting_details 'calc w=1/[\s^2^(Fo^2^)+(0.0120P)^2^+0.8401P] where P=(Fo^2^+2Fc^2^)/3'
_refine_ls_weighting_scheme calc
_refine_ls_wR_factor_gt 0.0311
_refine_ls_wR_factor_ref 0.0314
_reflns_number_gt 4135
_reflns_number_total 4293
_reflns_threshold_expression >2sigma(I)
_cod_data_source_file c3dt52713a.txt
_cod_data_source_block i13721_150K_yellow_1y
_cod_depositor_comments
;
The following automatic conversions were performed:

'_symmetry_cell_setting' value 'Triclinic' changed to 'triclinic'
according to
/usr/data/users/saulius/automatic-downloads/current/RSC/lib/dictionaries/cif_core.dic
dictionary named 'cif_core.dic' version 2.4.2 from 2011-04-26.

Automatic conversion script
Id: cif_fix_values 2281 2013-09-26 08:29:07Z andrius 

The following automatic conversions were performed:

'_exptl_crystal_density_meas' value 'not measured' was changed to '?'
- the value is perceived as not measured.

Automatic conversion script
Id: cif_fix_values 3008 2015-01-20 13:52:24Z robertas 
;
_cod_original_sg_symbol_H-M P-1
_cod_database_code 7028859

loop_
_symmetry_equiv_pos_as_xyz
'x, y, z'
'-x, -y, -z'

loop_
_atom_site_label
_atom_site_type_symbol
_atom_site_fract_x
_atom_site_fract_y
_atom_site_fract_z
_atom_site_U_iso_or_equiv
_atom_site_adp_type
_atom_site_occupancy
_atom_site_symmetry_multiplicity
_atom_site_calc_flag
_atom_site_refinement_flags
Pt Pt 0.778109(11) 0.923506(9) 0.526475(6) 0.01592(3) Uani 1 1 d .
Br1 Br 0.66056(3) 0.69965(3) 0.413753(16) 0.02405(5) Uani 1 1 d .
Br2 Br 0.88155(3) 0.77117(3) 0.638451(16) 0.02312(5) Uani 1 1 d .
F1 F 0.9731(3) 1.1070(2) 0.07383(13) 0.0535(5) Uani 1 1 d .
F2 F 0.7272(3) 1.1369(2) -0.01105(11) 0.0522(5) Uani 1 1 d .
F3 F 0.8952(2) 1.3097(2) 0.09627(13) 0.0480(4) Uani 1 1 d .
F4 F 1.6252(3) 1.3184(2) 0.83066(12) 0.0476(4) Uani 1 1 d .
F5 F 1.6580(3) 1.4563(2) 0.95556(12) 0.0552(5) Uani 1 1 d .
F6 F 1.6926(2) 1.5612(2) 0.83309(14) 0.0541(5) Uani 1 1 d .
O1 O 0.5657(2) 1.1503(2) 0.14156(11) 0.0286(4) Uani 1 1 d .
O2 O 1.2806(2) 1.2946(2) 0.87079(12) 0.0281(4) Uani 1 1 d .
N1 N 0.6926(3) 1.0626(2) 0.44138(13) 0.0173(4) Uani 1 1 d .
N2 N 0.8613(3) 1.1169(2) 0.61513(13) 0.0177(4) Uani 1 1 d .
C1 C 0.7330(3) 1.2081(3) 0.48055(16) 0.0199(5) Uani 1 1 d .
C2 C 0.6845(3) 1.3171(3) 0.43121(17) 0.0240(5) Uani 1 1 d .
H2 H 0.7148 1.4187 0.4594 0.029 Uiso 1 1 calc R
C3 C 0.5924(3) 1.2772(3) 0.34127(17) 0.0263(5) Uani 1 1 d .
H3 H 0.5578 1.351 0.3069 0.032 Uiso 1 1 calc R
C4 C 0.5499(3) 1.1295(3) 0.30069(17) 0.0234(5) Uani 1 1 d .
C5 C 0.6031(3) 1.0254(3) 0.35311(16) 0.0218(5) Uani 1 1 d .
H5 H 0.5752 0.9238 0.3256 0.026 Uiso 1 1 calc R
C6 C 0.8252(3) 1.2381(3) 0.57755(16) 0.0195(5) Uani 1 1 d .
C7 C 0.8718(4) 1.3773(3) 0.63013(18) 0.0257(5) Uani 1 1 d .
H7 H 0.8473 1.4615 0.6032 0.031 Uiso 1 1 calc R
C8 C 0.9533(4) 1.3936(3) 0.72100(17) 0.0268(5) Uani 1 1 d .
H8 H 0.9844 1.4889 0.7575 0.032 Uiso 1 1 calc R
C9 C 0.9906(3) 1.2711(3) 0.75981(16) 0.0230(5) Uani 1 1 d .
C10 C 0.9420(3) 1.1348(3) 0.70383(16) 0.0211(5) Uani 1 1 d .
H10 H 0.9672 1.05 0.7297 0.025 Uiso 1 1 calc R
C11 C 0.4477(4) 1.0836(3) 0.20237(17) 0.0300(6) Uani 1 1 d .
H11A H 0.4074 0.9713 0.1886 0.036 Uiso 1 1 calc R
H11B H 0.3324 1.116 0.1923 0.036 Uiso 1 1 calc R
C12 C 0.7107(4) 1.0835(3) 0.13899(18) 0.0319(6) Uani 1 1 d .
H12A H 0.655 0.973 0.1181 0.038 Uiso 1 1 calc R
H12B H 0.7922 1.0974 0.2007 0.038 Uiso 1 1 calc R
C13 C 0.8248(4) 1.1593(3) 0.07440(18) 0.0317(6) Uani 1 1 d .
C14 C 1.0843(4) 1.2821(3) 0.85904(17) 0.0283(5) Uani 1 1 d .
H14A H 1.0714 1.3721 0.8934 0.034 Uiso 1 1 calc R
H14B H 1.0184 1.1905 0.8847 0.034 Uiso 1 1 calc R
C15 C 1.3850(3) 1.4291(3) 0.84182(17) 0.0275(5) Uani 1 1 d .
H15A H 1.3633 1.5185 0.8724 0.033 Uiso 1 1 calc R
H15B H 1.3445 1.4261 0.7749 0.033 Uiso 1 1 calc R
C16 C 1.5904(4) 1.4407(3) 0.86629(19) 0.0342(6) Uani 1 1 d .

loop_
_atom_site_aniso_label
_atom_site_aniso_U_11
_atom_site_aniso_U_22
_atom_site_aniso_U_33
_atom_site_aniso_U_23
_atom_site_aniso_U_13
_atom_site_aniso_U_12
Pt 0.01834(5) 0.01175(5) 0.02022(5) 0.00300(3) 0.00723(3) 0.00640(3)
Br1 0.03136(12) 0.01512(12) 0.02607(12) -0.00086(9) 0.00643(10) 0.00836(10)
Br2 0.02820(12) 0.01686(12) 0.02728(12) 0.00654(9) 0.00599(9) 0.01064(10)
F1 0.0500(11) 0.0642(13) 0.0591(12) 0.0041(10) 0.0268(9) 0.0286(10)
F2 0.0572(11) 0.0686(13) 0.0198(8) 0.0004(8) 0.0061(8) 0.0050(10)
F3 0.0399(10) 0.0341(10) 0.0620(12) -0.0056(8) 0.0149(8) -0.0009(8)
F4 0.0477(10) 0.0538(12) 0.0525(11) 0.0044(9) 0.0201(8) 0.0276(9)
F5 0.0456(10) 0.0814(15) 0.0330(9) -0.0063(9) -0.0088(8) 0.0248(10)
F6 0.0319(9) 0.0500(12) 0.0760(14) 0.0153(10) 0.0136(9) 0.0032(8)
O1 0.0322(9) 0.0353(11) 0.0251(9) 0.0127(8) 0.0095(7) 0.0167(8)
O2 0.0312(9) 0.0265(10) 0.0268(9) 0.0061(7) 0.0066(7) 0.0082(8)
N1 0.0183(9) 0.0138(9) 0.0227(10) 0.0037(7) 0.0093(7) 0.0060(7)
N2 0.0191(9) 0.0160(10) 0.0208(10) 0.0042(8) 0.0090(7) 0.0063(8)
C1 0.0199(11) 0.0157(12) 0.0282(12) 0.0049(9) 0.0110(9) 0.0075(9)
C2 0.0293(12) 0.0162(12) 0.0330(13) 0.0084(10) 0.0123(10) 0.0123(10)
C3 0.0290(12) 0.0256(14) 0.0322(14) 0.0138(11) 0.0116(10) 0.0152(11)
C4 0.0211(11) 0.0269(13) 0.0260(12) 0.0094(10) 0.0092(9) 0.0095(10)
C5 0.0222(11) 0.0192(12) 0.0254(12) 0.0053(10) 0.0085(9) 0.0059(9)
C6 0.0196(11) 0.0146(11) 0.0279(12) 0.0029(9) 0.0106(9) 0.0070(9)
C7 0.0308(13) 0.0150(12) 0.0340(14) 0.0010(10) 0.0089(11) 0.0104(10)
C8 0.0296(13) 0.0196(13) 0.0310(13) -0.0052(10) 0.0083(10) 0.0081(10)
C9 0.0224(11) 0.0227(13) 0.0240(12) 0.0006(10) 0.0091(9) 0.0051(10)
C10 0.0231(11) 0.0170(12) 0.0247(12) 0.0039(9) 0.0086(9) 0.0062(9)
C11 0.0277(13) 0.0367(16) 0.0279(13) 0.0107(11) 0.0078(10) 0.0109(11)
C12 0.0381(15) 0.0372(16) 0.0269(13) 0.0075(11) 0.0087(11) 0.0198(13)
C13 0.0332(14) 0.0320(15) 0.0266(13) -0.0031(11) 0.0060(11) 0.0068(12)
C14 0.0310(13) 0.0278(14) 0.0245(13) -0.0003(10) 0.0110(10) 0.0044(11)
C15 0.0287(13) 0.0256(14) 0.0261(13) 0.0025(10) 0.0051(10) 0.0059(11)
C16 0.0327(14) 0.0390(17) 0.0305(14) 0.0004(12) 0.0052(11) 0.0121(12)

loop_
_atom_type_symbol
_atom_type_description
_atom_type_scat_dispersion_real
_atom_type_scat_dispersion_imag
_atom_type_scat_source
Pt Pt -1.7033 8.3905 'International Tables Vol C Tables 4.2.6.8 and 6.1.1.4'
Br Br -0.2901 2.4595 'International Tables Vol C Tables 4.2.6.8 and 6.1.1.4'
F F 0.0171 0.0103 'International Tables Vol C Tables 4.2.6.8 and 6.1.1.4'
O O 0.0106 0.006 'International Tables Vol C Tables 4.2.6.8 and 6.1.1.4'
N N 0.0061 0.0033 'International Tables Vol C Tables 4.2.6.8 and 6.1.1.4'
C C 0.0033 0.0016 'International Tables Vol C Tables 4.2.6.8 and 6.1.1.4'
H H 0 0 'International Tables Vol C Tables 4.2.6.8 and 6.1.1.4'

loop_
_geom_angle_atom_site_label_1
_geom_angle_atom_site_label_2
_geom_angle_atom_site_label_3
_geom_angle
N2 Pt N1 80.89(8)
N2 Pt Br1 175.58(5)
N1 Pt Br1 95.11(6)
N2 Pt Br2 94.81(5)
N1 Pt Br2 175.48(5)
Br1 Pt Br2 89.138(9)
C12 O1 C11 111.61(19)
C15 O2 C14 111.90(19)
C5 N1 C1 118.68(19)
C5 N1 Pt 127.03(16)
C1 N1 Pt 114.30(15)
C10 N2 C6 118.8(2)
C10 N2 Pt 127.02(16)
C6 N2 Pt 114.13(15)
N1 C1 C2 121.3(2)
N1 C1 C6 115.31(19)
C2 C1 C6 123.4(2)
C3 C2 C1 119.3(2)
C3 C2 H2 120.3
C1 C2 H2 120.3
C2 C3 C4 120.0(2)
C2 C3 H3 120
C4 C3 H3 120
C3 C4 C5 118.2(2)
C3 C4 C11 120.6(2)
C5 C4 C11 121.2(2)
N1 C5 C4 122.5(2)
N1 C5 H5 118.7
C4 C5 H5 118.7
N2 C6 C7 120.6(2)
N2 C6 C1 115.34(19)
C7 C6 C1 124.0(2)
C8 C7 C6 119.9(2)
C8 C7 H7 120.1
C6 C7 H7 120.1
C7 C8 C9 119.9(2)
C7 C8 H8 120
C9 C8 H8 120
C10 C9 C8 117.7(2)
C10 C9 C14 119.5(2)
C8 C9 C14 122.7(2)
N2 C10 C9 123.0(2)
N2 C10 H10 118.5
C9 C10 H10 118.5
O1 C11 C4 111.6(2)
O1 C11 H11A 109.3
C4 C11 H11A 109.3
O1 C11 H11B 109.3
C4 C11 H11B 109.3
H11A C11 H11B 108
O1 C12 C13 107.7(2)
O1 C12 H12A 110.2
C13 C12 H12A 110.2
O1 C12 H12B 110.2
C13 C12 H12B 110.2
H12A C12 H12B 108.5
F2 C13 F3 105.7(2)
F2 C13 F1 107.2(2)
F3 C13 F1 106.9(2)
F2 C13 C12 113.4(2)
F3 C13 C12 112.9(2)
F1 C13 C12 110.3(2)
O2 C14 C9 112.16(19)
O2 C14 H14A 109.2
C9 C14 H14A 109.2
O2 C14 H14B 109.2
C9 C14 H14B 109.2
H14A C14 H14B 107.9
O2 C15 C16 108.0(2)
O2 C15 H15A 110.1
C16 C15 H15A 110.1
O2 C15 H15B 110.1
C16 C15 H15B 110.1
H15A C15 H15B 108.4
F5 C16 F4 106.4(2)
F5 C16 F6 107.9(2)
F4 C16 F6 107.0(2)
F5 C16 C15 113.4(2)
F4 C16 C15 112.3(2)
F6 C16 C15 109.5(2)

loop_
_geom_bond_atom_site_label_1
_geom_bond_atom_site_label_2
_geom_bond_distance
Pt N2 2.0244(19)
Pt N1 2.0247(19)
Pt Br1 2.4212(3)
Pt Br2 2.4263(2)
F1 C13 1.343(3)
F2 C13 1.325(3)
F3 C13 1.332(3)
F4 C16 1.336(3)
F5 C16 1.324(3)
F6 C16 1.340(3)
O1 C12 1.410(3)
O1 C11 1.433(3)
O2 C15 1.408(3)
O2 C14 1.427(3)
N1 C5 1.343(3)
N1 C1 1.358(3)
N2 C10 1.335(3)
N2 C6 1.362(3)
C1 C2 1.384(3)
C1 C6 1.463(3)
C2 C3 1.371(4)
C2 H2 0.95
C3 C4 1.381(4)
C3 H3 0.95
C4 C5 1.384(3)
C4 C11 1.503(3)
C5 H5 0.95
C6 C7 1.381(3)
C7 C8 1.367(4)
C7 H7 0.95
C8 C9 1.384(4)
C8 H8 0.95
C9 C10 1.383(3)
C9 C14 1.509(3)
C10 H10 0.95
C11 H11A 0.99
C11 H11B 0.99
C12 C13 1.487(4)
C12 H12A 0.99
C12 H12B 0.99
C14 H14A 0.99
C14 H14B 0.99
C15 C16 1.494(4)
C15 H15A 0.99
C15 H15B 0.99

loop_
_geom_torsion_atom_site_label_1
_geom_torsion_atom_site_label_2
_geom_torsion_atom_site_label_3
_geom_torsion_atom_site_label_4
_geom_torsion
N2 Pt N1 C5 -178.55(19)
Br1 Pt N1 C5 -0.43(18)
Br2 Pt N1 C5 -160.4(5)
N2 Pt N1 C1 1.53(15)
Br1 Pt N1 C1 179.65(14)
Br2 Pt N1 C1 19.7(8)
N1 Pt N2 C10 177.92(19)
Br1 Pt N2 C10 152.8(6)
Br2 Pt N2 C10 -0.66(18)
N1 Pt N2 C6 -0.88(15)
Br1 Pt N2 C6 -26.0(8)
Br2 Pt N2 C6 -179.47(14)
C5 N1 C1 C2 -0.3(3)
Pt N1 C1 C2 179.67(18)
C5 N1 C1 C6 178.17(19)
Pt N1 C1 C6 -1.9(2)
N1 C1 C2 C3 0.6(4)
C6 C1 C2 C3 -177.7(2)
C1 C2 C3 C4 -0.4(4)
C2 C3 C4 C5 -0.1(4)
C2 C3 C4 C11 179.6(2)
C1 N1 C5 C4 -0.3(3)
Pt N1 C5 C4 179.80(17)
C3 C4 C5 N1 0.5(3)
C11 C4 C5 N1 -179.2(2)
C10 N2 C6 C7 0.2(3)
Pt N2 C6 C7 179.12(17)
C10 N2 C6 C1 -178.77(19)
Pt N2 C6 C1 0.1(2)
N1 C1 C6 N2 1.2(3)
C2 C1 C6 N2 179.6(2)
N1 C1 C6 C7 -177.8(2)
C2 C1 C6 C7 0.6(4)
N2 C6 C7 C8 -0.6(4)
C1 C6 C7 C8 178.3(2)
C6 C7 C8 C9 0.6(4)
C7 C8 C9 C10 -0.3(4)
C7 C8 C9 C14 178.6(2)
C6 N2 C10 C9 0.2(3)
Pt N2 C10 C9 -178.57(16)
C8 C9 C10 N2 -0.2(3)
C14 C9 C10 N2 -179.0(2)
C12 O1 C11 C4 71.5(3)
C3 C4 C11 O1 70.0(3)
C5 C4 C11 O1 -110.3(3)
C11 O1 C12 C13 179.9(2)
O1 C12 C13 F2 -63.9(3)
O1 C12 C13 F3 56.4(3)
O1 C12 C13 F1 175.9(2)
C15 O2 C14 C9 63.3(3)
C10 C9 C14 O2 77.3(3)
C8 C9 C14 O2 -101.5(3)
C14 O2 C15 C16 173.8(2)
O2 C15 C16 F5 -64.4(3)
O2 C15 C16 F4 56.3(3)
O2 C15 C16 F6 175.1(2)
